data_7126309
loop_
_publ_author_name
'Deka, Jugal Kishore Rai'
'Sahariah, Biswajit'
'Baruah, Kalpita'
'Bar, Arun Kumar'
'Sarma, Bani Kanta'

_publ_section_title
;
 Conformational control of N-methyl-N,N'-diacylhydrazines by noncovalent
 carbon bonding in solution.
;
_journal_issue 36
_journal_name_full 'Chemical communications (Cambridge, England)'
_journal_page_first 4874
_journal_page_last 4877
_journal_paper_doi 10.1039/d0cc00943a
_journal_volume 56
_journal_year 2020
_chemical_formula_moiety 'C11 H14 N2 O2'
_chemical_formula_sum 'C11 H14 N2 O2'
_chemical_formula_weight 206.24
_space_group_crystal_system orthorhombic
_space_group_IT_number 33
_space_group_name_Hall 'P 2c -2n'
_space_group_name_H-M_alt 'P n a 21'
_atom_sites_solution_hydrogens mixed
_audit_creation_method SHELXL-2014/7
_audit_update_record
;
2019-10-22 deposited with the CCDC.	2020-03-30 downloaded from the CCDC.
;
_cell_angle_alpha 90
_cell_angle_beta 90
_cell_angle_gamma 90
_cell_formula_units_Z 4
_cell_length_a 8.7406(12)
_cell_length_b 13.897(2)
_cell_length_c 9.5194(17)
_cell_measurement_reflns_used 2070
_cell_measurement_temperature 298(2)
_cell_measurement_theta_max 22.90
_cell_measurement_theta_min 2.59
_cell_volume 1156.3(3)
_computing_cell_refinement 'Bruker SAINT'
_computing_data_collection 'Bruker APEX2'
_computing_data_reduction 'Bruker SAINT'
_computing_molecular_graphics 'Bruker SHELXTL'
_computing_publication_material 'Bruker SHELXTL'
_computing_structure_refinement 'SHELXL-2014/7 (Sheldrick, 2014)'
_computing_structure_solution 'SHELXS-97 (Sheldrick 2008)'
_diffrn_ambient_temperature 298(2)
_diffrn_measured_fraction_theta_full 1.000
_diffrn_measured_fraction_theta_max 1.000
_diffrn_measurement_device_type 'Bruker APEX-II CCD'
_diffrn_measurement_method '\f and \w scans'
_diffrn_radiation_type MoK\a
_diffrn_radiation_wavelength 0.71073
_diffrn_reflns_av_R_equivalents 0.0845
_diffrn_reflns_av_unetI/netI 0.0453
_diffrn_reflns_Laue_measured_fraction_full 1.000
_diffrn_reflns_Laue_measured_fraction_max 1.000
_diffrn_reflns_limit_h_max 10
_diffrn_reflns_limit_h_min -10
_diffrn_reflns_limit_k_max 17
_diffrn_reflns_limit_k_min -17
_diffrn_reflns_limit_l_max 11
_diffrn_reflns_limit_l_min -11
_diffrn_reflns_number 17248
_diffrn_reflns_point_group_measured_fraction_full 1.000
_diffrn_reflns_point_group_measured_fraction_max 1.000
_diffrn_reflns_theta_full 25.242
_diffrn_reflns_theta_max 26.019
_diffrn_reflns_theta_min 2.593
_diffrn_source X-ray
_exptl_absorpt_coefficient_mu 0.083
_exptl_absorpt_correction_T_max 0.990
_exptl_absorpt_correction_T_min 0.986
_exptl_absorpt_correction_type multi-scan
_exptl_absorpt_process_details SADABS
_exptl_crystal_colour colourless
_exptl_crystal_density_diffrn 1.185
_exptl_crystal_description needle
_exptl_crystal_F_000 440
_exptl_crystal_size_max 0.275
_exptl_crystal_size_mid 0.115
_exptl_crystal_size_min 0.098
_exptl_transmission_factor_max 0.992
_exptl_transmission_factor_min 0.989
_refine_diff_density_max 0.120
_refine_diff_density_min -0.126
_refine_diff_density_rms 0.029
_refine_ls_abs_structure_details
;
 Flack x determined using 488 quotients [(I+)-(I-)]/[(I+)+(I-)]
 (Parsons, Flack and Wagner, Acta Cryst. B69 (2013) 249-259).
;
_refine_ls_abs_structure_Flack 0.0(10)
_refine_ls_extinction_coef 0.024(5)
_refine_ls_extinction_expression Fc^*^=kFc[1+0.001xFc^2^\l^3^/sin(2\q)]^-1/4^
_refine_ls_extinction_method 'SHELXL-2014/7 (Sheldrick 2014'
_refine_ls_goodness_of_fit_ref 1.024
_refine_ls_hydrogen_treatment mixed
_refine_ls_matrix_type full
_refine_ls_number_parameters 143
_refine_ls_number_reflns 2277
_refine_ls_number_restraints 1
_refine_ls_restrained_S_all 1.024
_refine_ls_R_factor_all 0.0998
_refine_ls_R_factor_gt 0.0495
_refine_ls_shift/su_max 0.000
_refine_ls_shift/su_mean 0.000
_refine_ls_structure_factor_coef Fsqd
_refine_ls_weighting_details 'w=1/[\s^2^(Fo^2^)+(0.0633P)^2^+0.0585P] where P=(Fo^2^+2Fc^2^)/3'
_refine_ls_weighting_scheme calc
_refine_ls_wR_factor_gt 0.1184
_refine_ls_wR_factor_ref 0.1427
_reflns_Friedel_coverage 0.880
_reflns_Friedel_fraction_full 1.000
_reflns_Friedel_fraction_max 1.000
_reflns_number_gt 1348
_reflns_number_total 2277
_reflns_threshold_expression 'I > 2\s(I)'
_cod_data_source_file d0cc00943a2.cif
_cod_data_source_block Ph-NH_NMe-C2H5
_cod_depositor_comments
;
The following automatic conversions were performed:

data item '_exptl_absorpt_correction_type' value 'Multi-scan' was
changed to 'multi-scan' in accordance with the
/home/data/users/saulius/crontab/automatic-downloads/rss-feeds/RSC/lib/dictionaries/cif_core.dic
dictionary named 'cif_core.dic' version 2.4.2 last updated on
2011-04-26.

Automatic conversion script
Id: cif_fix_values 7556 2019-12-06 15:28:31Z antanas 

 Adding full bibliography for 7126305--7126311.cif.
;
_cod_database_code 7126309
_shelx_shelxl_version_number 2014/7
_shelx_space_group_comment
;
The symmetry employed for this shelxl refinement is uniquely defined
by the following loop, which should always be used as a source of
symmetry information in preference to the above space-group names.
They are only intended as comments.
;
_shelx_estimated_absorpt_t_min 0.989
_shelx_estimated_absorpt_t_max 0.992

loop_
_space_group_symop_operation_xyz
'x, y, z'
'-x, -y, z+1/2'
'x+1/2, -y+1/2, z'
'-x+1/2, y+1/2, z+1/2'

loop_
_atom_site_label
_atom_site_type_symbol
_atom_site_fract_x
_atom_site_fract_y
_atom_site_fract_z
_atom_site_U_iso_or_equiv
_atom_site_adp_type
_atom_site_occupancy
_atom_site_site_symmetry_order
_atom_site_calc_flag
_atom_site_refinement_flags_posn
_atom_site_refinement_flags_adp
_atom_site_refinement_flags_occupancy
_atom_site_disorder_assembly
_atom_site_disorder_group
O1 O 0.3694(3) 0.1692(2) 0.4396(4) 0.0725(9) Uani 1 1 d . . . . .
N1 N 0.5688(5) 0.2670(3) 0.4021(4) 0.0722(12) Uani 1 1 d . . . . .
C7 C 0.4933(5) 0.2011(3) 0.4768(5) 0.0588(10) Uani 1 1 d . . . . .
O2 O 0.3619(5) 0.4131(3) 0.1730(5) 0.1197(16) Uani 1 1 d . . . . .
N2 N 0.5063(5) 0.3021(3) 0.2765(4) 0.0775(12) Uani 1 1 d . . . . .
C4 C 0.5699(5) 0.1692(3) 0.6084(5) 0.0589(11) Uani 1 1 d . . . . .
C5 C 0.6682(5) 0.2285(4) 0.6825(5) 0.0697(13) Uani 1 1 d . . . . .
H5 H 0.6878 0.2905 0.6505 0.084 Uiso 1 1 calc R U . . .
C9 C 0.4255(6) 0.3847(4) 0.2806(6) 0.0823(15) Uani 1 1 d . . . . .
C6 C 0.7365(6) 0.1962(5) 0.8028(6) 0.0867(15) Uani 1 1 d . . . . .
H6 H 0.8036 0.2356 0.8521 0.104 Uiso 1 1 calc R U . . .
C3 C 0.5375(6) 0.0792(4) 0.6581(6) 0.0841(15) Uani 1 1 d . . . . .
H3 H 0.4686 0.0399 0.6108 0.101 Uiso 1 1 calc R U . . .
C1 C 0.7052(7) 0.1054(6) 0.8498(6) 0.104(2) Uani 1 1 d . . . . .
H1 H 0.7516 0.0833 0.9317 0.124 Uiso 1 1 calc R U . . .
C10 C 0.4206(6) 0.4390(3) 0.4153(6) 0.0878(16) Uani 1 1 d . . . . .
H10A H 0.5245 0.4503 0.4470 0.105 Uiso 1 1 calc R U . . .
H10B H 0.3698 0.3999 0.4856 0.105 Uiso 1 1 calc R U . . .
C2 C 0.6082(8) 0.0472(5) 0.7795(7) 0.110(2) Uani 1 1 d . . . . .
H2 H 0.5888 -0.0146 0.8127 0.132 Uiso 1 1 calc R U . . .
C8 C 0.5155(8) 0.2399(5) 0.1536(6) 0.113(2) Uani 1 1 d . . . . .
H8A H 0.4268 0.1993 0.1500 0.169 Uiso 1 1 calc R U . . .
H8B H 0.6059 0.2009 0.1596 0.169 Uiso 1 1 calc R U . . .
H8C H 0.5200 0.2787 0.0702 0.169 Uiso 1 1 calc R U . . .
C11 C 0.3389(8) 0.5342(5) 0.4043(10) 0.138(3) Uani 1 1 d . . . . .
H11A H 0.3858 0.5725 0.3323 0.207 Uiso 1 1 calc R U . . .
H11B H 0.3453 0.5674 0.4926 0.207 Uiso 1 1 calc R U . . .
H11C H 0.2334 0.5234 0.3811 0.207 Uiso 1 1 calc R U . . .
H50 H 0.659(6) 0.287(3) 0.418(6) 0.084(17) Uiso 1 1 d . . . . .

loop_
_atom_site_aniso_label
_atom_site_aniso_U_11
_atom_site_aniso_U_22
_atom_site_aniso_U_33
_atom_site_aniso_U_23
_atom_site_aniso_U_13
_atom_site_aniso_U_12
O1 0.0579(16) 0.086(2) 0.074(2) -0.0108(17) -0.0117(16) -0.0009(15)
N1 0.065(2) 0.092(3) 0.059(3) 0.021(2) -0.022(2) -0.002(2)
C7 0.054(2) 0.069(2) 0.053(3) -0.003(2) -0.005(2) 0.010(2)
O2 0.127(3) 0.142(4) 0.090(3) 0.039(3) -0.045(3) 0.016(3)
N2 0.080(3) 0.094(3) 0.058(3) 0.012(2) -0.023(2) 0.006(2)
C4 0.064(3) 0.066(3) 0.047(2) -0.002(2) 0.001(2) 0.007(2)
C5 0.071(3) 0.086(3) 0.052(3) 0.001(3) -0.006(2) 0.004(2)
C9 0.072(3) 0.098(4) 0.077(4) 0.028(3) -0.019(3) -0.007(3)
C6 0.091(4) 0.117(5) 0.051(3) 0.002(3) -0.014(3) 0.008(3)
C3 0.105(4) 0.079(3) 0.068(3) 0.006(3) -0.003(3) -0.003(3)
C1 0.119(5) 0.133(6) 0.058(3) 0.016(4) -0.010(3) 0.038(4)
C10 0.094(3) 0.077(3) 0.093(4) 0.016(3) -0.017(3) -0.011(3)
C2 0.167(6) 0.085(4) 0.077(4) 0.026(3) -0.012(5) 0.009(4)
C8 0.131(5) 0.145(5) 0.061(4) 0.003(4) -0.010(3) 0.017(4)
C11 0.147(6) 0.088(4) 0.179(8) 0.014(5) -0.025(6) 0.018(4)

loop_
_atom_type_symbol
_atom_type_description
_atom_type_scat_dispersion_real
_atom_type_scat_dispersion_imag
_atom_type_scat_source
C C 0.0033 0.0016 'International Tables Vol C Tables 4.2.6.8 and 6.1.1.4'
H H 0.0000 0.0000 'International Tables Vol C Tables 4.2.6.8 and 6.1.1.4'
N N 0.0061 0.0033 'International Tables Vol C Tables 4.2.6.8 and 6.1.1.4'
O O 0.0106 0.0060 'International Tables Vol C Tables 4.2.6.8 and 6.1.1.4'

loop_
_geom_angle_atom_site_label_1
_geom_angle_atom_site_label_2
_geom_angle_atom_site_label_3
_geom_angle
_geom_angle_site_symmetry_1
_geom_angle_site_symmetry_3
_geom_angle_publ_flag
C7 N1 N2 120.1(4) . . ?
C7 N1 H50 126(4) . . ?
N2 N1 H50 113(4) . . ?
O1 C7 N1 122.1(4) . . ?
O1 C7 C4 122.3(4) . . ?
N1 C7 C4 115.5(4) . . ?
C9 N2 N1 118.4(4) . . ?
C9 N2 C8 123.9(4) . . ?
N1 N2 C8 117.2(4) . . ?
C3 C4 C5 119.8(4) . . ?
C3 C4 C7 118.1(4) . . ?
C5 C4 C7 122.1(4) . . ?
C6 C5 C4 120.1(5) . . ?
C6 C5 H5 119.9 . . ?
C4 C5 H5 119.9 . . ?
O2 C9 N2 119.1(5) . . ?
O2 C9 C10 122.7(5) . . ?
N2 C9 C10 118.2(4) . . ?
C1 C6 C5 119.4(5) . . ?
C1 C6 H6 120.3 . . ?
C5 C6 H6 120.3 . . ?
C4 C3 C2 119.5(6) . . ?
C4 C3 H3 120.3 . . ?
C2 C3 H3 120.3 . . ?
C2 C1 C6 121.1(6) . . ?
C2 C1 H1 119.4 . . ?
C6 C1 H1 119.4 . . ?
C9 C10 C11 113.6(5) . . ?
C9 C10 H10A 108.9 . . ?
C11 C10 H10A 108.9 . . ?
C9 C10 H10B 108.9 . . ?
C11 C10 H10B 108.9 . . ?
H10A C10 H10B 107.7 . . ?
C1 C2 C3 120.1(6) . . ?
C1 C2 H2 120.0 . . ?
C3 C2 H2 120.0 . . ?
N2 C8 H8A 109.5 . . ?
N2 C8 H8B 109.5 . . ?
H8A C8 H8B 109.5 . . ?
N2 C8 H8C 109.5 . . ?
H8A C8 H8C 109.5 . . ?
H8B C8 H8C 109.5 . . ?
C10 C11 H11A 109.5 . . ?
C10 C11 H11B 109.5 . . ?
H11A C11 H11B 109.5 . . ?
C10 C11 H11C 109.5 . . ?
H11A C11 H11C 109.5 . . ?
H11B C11 H11C 109.5 . . ?

loop_
_geom_bond_atom_site_label_1
_geom_bond_atom_site_label_2
_geom_bond_distance
_geom_bond_site_symmetry_2
_geom_bond_publ_flag
O1 C7 1.223(5) . ?
N1 C7 1.335(6) . ?
N1 N2 1.402(5) . ?
N1 H50 0.85(5) . ?
C7 C4 1.487(6) . ?
O2 C9 1.231(6) . ?
N2 C9 1.348(6) . ?
N2 C8 1.457(8) . ?
C4 C3 1.366(6) . ?
C4 C5 1.385(6) . ?
C5 C6 1.367(7) . ?
C5 H5 0.9300 . ?
C9 C10 1.488(8) . ?
C6 C1 1.367(8) . ?
C6 H6 0.9300 . ?
C3 C2 1.384(8) . ?
C3 H3 0.9300 . ?
C1 C2 1.350(9) . ?
C1 H1 0.9300 . ?
C10 C11 1.508(8) . ?
C10 H10A 0.9700 . ?
C10 H10B 0.9700 . ?
C2 H2 0.9300 . ?
C8 H8A 0.9600 . ?
C8 H8B 0.9600 . ?
C8 H8C 0.9600 . ?
C11 H11A 0.9600 . ?
C11 H11B 0.9600 . ?
C11 H11C 0.9600 . ?
